data_4327146
loop_
_publ_author_name
'Patrick Schwarz'
'Joachim Wachter'
'Manfred Zabel'

_publ_section_title
;
 Suppression of Realgar Cage Degradation during Complexation: Formation of
 Hybrid Coordination Polymers with As4S4, PAs3S3, and Cu(I) Halide
 Building Blocks
;
_journal_name_full 'Inorganic Chemistry'
_journal_page_first 12692
_journal_page_last 12696
_journal_paper_doi 10.1021/ic2018049
_journal_volume 50
_journal_year 2011
_chemical_compound_source 'see text'
_chemical_formula_moiety 'As7 Cu3 I3 P S7'
_chemical_formula_sum 'As7 Cu3 I3 P S7'
_chemical_formula_weight 1351.25
_chemical_name_systematic ?
_space_group_IT_number 14
_symmetry_cell_setting monoclinic
_symmetry_Int_Tables_number 14
_symmetry_space_group_name_Hall '-P 2ybc'
_symmetry_space_group_name_H-M 'P 1 21/c 1'
_atom_sites_solution_hydrogens ' .'
_atom_sites_solution_primary direct
_atom_sites_solution_secondary difmap
_cell_angle_alpha 90
_cell_angle_beta 91.4680(18)
_cell_angle_gamma 90
_cell_formula_units_Z 4
_cell_length_a 15.2333(3)
_cell_length_b 10.8726(2)
_cell_length_c 13.3242(3)
_cell_measurement_reflns_used 17166
_cell_measurement_temperature 123
_cell_measurement_theta_max 73.5235
_cell_measurement_theta_min 3.3203
_cell_volume 2206.10(8)
_computing_cell_refinement
;
CrysAlisPro, Oxford Diffraction Ltd.,
Version 1.171.34.36 (release 02-08-2010 CrysAlis171 .NET)
;
_computing_data_collection
;
CrysAlisPro, Oxford Diffraction Ltd.,
Version 1.171.34.36 (release 02-08-2010 CrysAlis171 .NET)
;
_computing_data_reduction
;
CrysAlisPro, Oxford Diffraction Ltd.,
Version 1.171.34.36 (release 02-08-2010 CrysAlis171 .NET)
;
_computing_molecular_graphics 'PLATON (Spek, 1990)'
_computing_publication_material 'PLATON (Spek, 2003)'
_computing_structure_refinement 'SHELXL-97 (Sheldrick, 1997)'
_computing_structure_solution 'SIR-97 (Altomare, 1999)'
_diffrn_ambient_temperature 123
_diffrn_detector_area_resol_mean 10.3546
_diffrn_measured_fraction_theta_full 0.993
_diffrn_measured_fraction_theta_max 0.993
_diffrn_measurement_device_type 'SuperNova, Single source at offset), Atlas'
_diffrn_measurement_method '\w scans'
_diffrn_radiation_monochromator mirror
_diffrn_radiation_probe x-ray
_diffrn_radiation_source 'SuperNova (Cu) X-ray Source'
_diffrn_radiation_type CuK\a
_diffrn_radiation_wavelength 1.54180
_diffrn_reflns_av_R_equivalents 0.0000
_diffrn_reflns_av_sigmaI/netI 0.1138
_diffrn_reflns_limit_h_max 18
_diffrn_reflns_limit_h_min -18
_diffrn_reflns_limit_k_max 13
_diffrn_reflns_limit_k_min -13
_diffrn_reflns_limit_l_max 16
_diffrn_reflns_limit_l_min -16
_diffrn_reflns_number 8870
_diffrn_reflns_reduction_process
;
;
_diffrn_reflns_theta_full 73.76
_diffrn_reflns_theta_max 73.76
_diffrn_reflns_theta_min 5.00
_exptl_absorpt_coefficient_mu 54.795
_exptl_absorpt_correction_T_max 0.433
_exptl_absorpt_correction_T_min 0.047
_exptl_absorpt_correction_type analytical
_exptl_absorpt_process_details
;
CrysAlisPro, Oxford Diffraction Ltd.,
Version 1.171.34.41 (release 13-09-2010 CrysAlis171 .NET)
Analytical numeric absorption correction using a multifaceted crystal
model based on expressions derived by R.C. Clark & J.S. Reid.
(Clark, R. C. & Reid, J. S. (1995). Acta Cryst. A51, 887-897)
;
_exptl_crystal_colour 'orange to red'
_exptl_crystal_density_diffrn 4.068
_exptl_crystal_density_method 'Not Measured'
_exptl_crystal_description 'thin plate'
_exptl_crystal_F_000 2416
_exptl_crystal_size_max 0.1085
_exptl_crystal_size_mid 0.0466
_exptl_crystal_size_min 0.0159
_refine_diff_density_max 1.858
_refine_diff_density_min -1.409
_refine_diff_density_rms 0.291
_refine_ls_extinction_method none
_refine_ls_goodness_of_fit_ref 1.064
_refine_ls_hydrogen_treatment ' .'
_refine_ls_matrix_type full
_refine_ls_number_parameters 201
_refine_ls_number_reflns 8870
_refine_ls_number_restraints 0
_refine_ls_restrained_S_all 1.064
_refine_ls_R_factor_all 0.0484
_refine_ls_R_factor_gt 0.0412
_refine_ls_shift/su_max 0.001
_refine_ls_shift/su_mean 0.000
_refine_ls_structure_factor_coef Fsqd
_refine_ls_weighting_details 'calc w=1/[\s^2^(Fo^2^)+(0.0571P)^2^+5.0375P] where P=(Fo^2^+2Fc^2^)/3'
_refine_ls_weighting_scheme calc
_refine_ls_wR_factor_gt 0.1225
_refine_ls_wR_factor_ref 0.1248
_reflns_number_gt 7784
_reflns_number_total 8870
_reflns_threshold_expression I>2\s(I)
_cod_data_source_file ic2018049_si_002_1.cif
_cod_data_source_block psf69r
_cod_original_sg_symbol_H-M 'P 21/c'
_cod_database_code 4327146

loop_
_symmetry_equiv_pos_site_id
_symmetry_equiv_pos_as_xyz
1 x,y,z
2 -x,1/2+y,1/2-z
3 -x,-y,-z
4 x,1/2-y,1/2+z

loop_
_atom_site_aniso_label
_atom_site_aniso_U_11
_atom_site_aniso_U_22
_atom_site_aniso_U_33
_atom_site_aniso_U_23
_atom_site_aniso_U_13
_atom_site_aniso_U_12
I1 0.0338(2) 0.0182(2) 0.0175(2) 0.0015(1) -0.0002(1) -0.0035(2)
I2 0.0296(2) 0.0175(2) 0.0200(2) 0.0009(1) 0.0025(1) 0.0005(2)
I3 0.0277(2) 0.0238(2) 0.0186(2) 0.0015(1) 0.0025(1) -0.0038(2)
As1 0.0262(3) 0.0170(4) 0.0173(3) 0.0018(2) 0.0009(2) 0.0004(3)
As2 0.0235(3) 0.0209(4) 0.0191(3) -0.0010(2) 0.0020(2) -0.0025(3)
As3 0.0273(4) 0.0184(4) 0.0195(4) -0.0032(3) 0.0025(2) 0.0000(3)
As4 0.0259(3) 0.0157(4) 0.0165(3) 0.0013(2) 0.0015(2) -0.0003(3)
As11 0.0527(6) 0.0331(6) 0.0435(5) -0.0060(4) 0.0072(4) -0.0059(5)
As12 0.0338(4) 0.0320(5) 0.0366(5) 0.0021(3) 0.0061(3) -0.0021(4)
As13 0.0286(4) 0.0325(5) 0.0426(5) 0.0068(4) 0.0013(3) 0.0019(4)
Cu1 0.0304(5) 0.0257(6) 0.0211(5) 0.0005(4) 0.0021(4) 0.0011(4)
Cu2 0.0304(5) 0.0292(6) 0.0241(5) -0.0034(4) 0.0024(4) -0.0001(5)
Cu3 0.0243(7) 0.0260(8) 0.0301(7) -0.0012(5) 0.0013(5) 0.0025(6)
S1 0.0275(7) 0.0169(8) 0.0188(7) -0.0015(5) 0.0040(5) 0.0007(6)
S2 0.0255(7) 0.0229(9) 0.0189(7) 0.0006(5) -0.0002(5) 0.0029(6)
S3 0.0250(7) 0.0190(8) 0.0168(7) 0.0004(5) 0.0024(5) -0.0006(6)
S4 0.0240(7) 0.0168(8) 0.0149(7) -0.0011(5) 0.0003(5) -0.0001(6)
S11 0.0280(8) 0.0257(11) 0.0321(18) 0.0013(10) 0.0038(8) 0.0002(7)
S12 0.0280(8) 0.0257(11) 0.0321(18) 0.0013(10) 0.0038(8) 0.0002(7)
S13 0.0291(16) 0.0249(13) 0.0363(19) -0.0058(12) 0.0032(11) 0.0006(12)
P1 0.0239(10) 0.0250(15) 0.0259(19) 0.0021(13) 0.0013(13) -0.0006(10)
Cu3A 0.0243(7) 0.0260(8) 0.0301(7) -0.0012(5) 0.0013(5) 0.0025(6)
S11A 0.0280(8) 0.0257(11) 0.0321(18) 0.0013(10) 0.0038(8) 0.0002(7)
S12A 0.0280(8) 0.0257(11) 0.0321(18) 0.0013(10) 0.0038(8) 0.0002(7)
S13A 0.0291(16) 0.0249(13) 0.0363(19) -0.0058(12) 0.0032(11) 0.0006(12)
P1A 0.0239(10) 0.0250(15) 0.0259(19) 0.0021(13) 0.0013(13) -0.0006(10)

loop_
_atom_site_label
_atom_site_type_symbol
_atom_site_thermal_displace_type
_atom_site_fract_x
_atom_site_fract_y
_atom_site_fract_z
_atom_site_occupancy
_atom_site_U_iso_or_equiv
I1 I Uani 0.71505(3) 0.94892(4) 0.07539(3) 1.000 0.0232(1)
I2 I Uani 0.66605(3) 0.57115(4) 0.17942(3) 1.000 0.0223(1)
I3 I Uani 0.72646(3) 0.85267(4) 0.38743(3) 1.000 0.0233(1)
As1 As Uani 0.43884(5) 0.64050(7) 0.23357(5) 1.000 0.0202(2)
As2 As Uani 0.71621(5) 1.34384(7) 0.37468(5) 1.000 0.0211(2)
As3 As Uani 0.42053(5) 0.60916(7) 0.04354(5) 1.000 0.0217(2)
As4 As Uani 0.43878(5) 0.92428(7) 0.10632(5) 1.000 0.0194(2)
As11 As Uani 1.10409(8) 1.18752(10) 0.35729(7) 1.000 0.0430(3)
As12 As Uani 1.11242(6) 1.07685(9) 0.19705(7) 1.000 0.0340(3)
As13 As Uani 1.11305(6) 0.95972(10) 0.35649(7) 1.000 0.0346(3)
Cu1 Cu Uani 0.64966(7) 0.80912(11) 0.21693(7) 1.000 0.0257(3)
Cu2 Cu Uani 0.63263(7) 0.73667(11) 0.03129(7) 1.000 0.0279(3)
Cu3 Cu Uani 0.76397(10) 1.03382(17) 0.25770(12) 0.670(2) 0.0268(4)
S1 S Uani 0.69445(10) 1.21862(16) 0.23869(11) 1.000 0.0210(4)
S2 S Uani 0.71410(10) 1.18721(17) 0.48309(11) 1.000 0.0225(4)
S3 S Uani 0.48777(10) 0.78278(16) -0.00624(11) 1.000 0.0202(4)
S4 S Uani 0.50064(10) 0.82992(15) 0.24151(10) 1.000 0.0186(4)
S11 S Uani 0.9697(3) 0.9082(4) 0.3579(3) 0.670(2) 0.0286(8)
S12 S Uani 0.9758(2) 1.0593(3) 0.1445(2) 0.670(2) 0.0286(8)
S13 S Uani 0.9524(2) 1.2080(3) 0.3554(2) 0.670(2) 0.0301(9)
P1 P Uani 0.90954(19) 1.0518(3) 0.2792(2) 0.670(2) 0.0249(9)
Cu3A Cu Uani 0.7740(2) 1.0741(3) 0.3496(2) 0.330(2) 0.0268(4)
S11A S Uani 0.9755(6) 0.9201(9) 0.3839(7) 0.330(2) 0.0286(8)
S12A S Uani 0.9586(4) 1.0787(7) 0.1751(6) 0.330(2) 0.0286(8)
S13A S Uani 0.9785(5) 1.2207(7) 0.3905(6) 0.330(2) 0.0301(9)
P1A P Uani 0.9164(4) 1.0725(7) 0.3234(5) 0.330(2) 0.0249(9)

loop_
_atom_type_symbol
_atom_type_description
_atom_type_scat_dispersion_real
_atom_type_scat_dispersion_imag
_atom_type_scat_source
S S 0.3331 0.5567 'International Tables Vol C Tables 4.2.6.8 and 6.1.1.4'
P P 0.2955 0.4335 'International Tables Vol C Tables 4.2.6.8 and 6.1.1.4'
I I -0.3257 6.8362 'International Tables Vol C Tables 4.2.6.8 and 6.1.1.4'
Cu Cu -1.9646 0.5888 'International Tables Vol C Tables 4.2.6.8 and 6.1.1.4'
As As -0.9300 1.0051 'International Tables Vol C Tables 4.2.6.8 and 6.1.1.4'

loop_
_geom_angle_atom_site_label_1
_geom_angle_atom_site_label_2
_geom_angle_atom_site_label_3
_geom_angle
_geom_angle_site_symmetry_1
_geom_angle_site_symmetry_3
_geom_angle_publ_flag
Cu1 I1 Cu2 58.54(3) . . yes
Cu1 I1 Cu3 69.67(4) . . yes
Cu2 I1 Cu3 127.63(5) . . yes
Cu1 I2 Cu2 58.11(3) . . yes
Cu1 I3 Cu3 70.54(4) . . yes
Cu1 I3 Cu3A 97.09(7) . . yes
Cu1 I3 Cu2 109.58(4) . 4_565 yes
Cu2 I3 Cu3 150.92(5) 4_565 . yes
Cu2 I3 Cu3A 131.01(7) 4_565 . yes
As3 As1 S4 101.63(5) . . yes
As3 As1 S1 97.89(5) . 2_645 yes
S1 As1 S4 91.43(6) 2_645 . yes
S1 As2 S2 93.12(7) . . yes
Cu3A As2 S1 51.90(7) . . yes
As4 As2 S1 99.68(5) 2_655 . yes
Cu3A As2 S2 49.74(7) . . yes
As4 As2 S2 99.76(5) 2_655 . yes
As4 As2 Cu3A 127.44(7) 2_655 . yes
As1 As3 S3 98.08(5) . . yes
As1 As3 S2 100.50(5) . 2_645 yes
S2 As3 S3 93.28(7) 2_645 . yes
S3 As4 S4 94.65(6) . . yes
As2 As4 S3 98.84(5) 2_645 . yes
As2 As4 S4 97.71(5) 2_645 . yes
As12 As11 As13 60.21(4) . . yes
As12 As11 S13 96.38(8) . . yes
As12 As11 S13A 110.5(2) . . yes
As13 As11 S13 98.66(9) . . yes
As13 As11 S13A 103.5(2) . . yes
As11 As12 As13 60.37(4) . . yes
As11 As12 S12 104.54(9) . . yes
As11 As12 S12A 91.7(2) . . yes
As13 As12 S12 102.27(9) . . yes
As13 As12 S12A 95.3(2) . . yes
As11 As13 As12 59.42(4) . . yes
As11 As13 S11 101.22(12) . . yes
As11 As13 S11A 98.3(3) . . yes
As12 As13 S11 98.77(11) . . yes
As12 As13 S11A 105.2(3) . . yes
I1 Cu1 I2 112.89(4) . . yes
I1 Cu1 I3 110.72(4) . . yes
I1 Cu1 S4 115.78(6) . . yes
I2 Cu1 I3 107.67(4) . . yes
I2 Cu1 S4 102.70(6) . . yes
I3 Cu1 S4 106.43(5) . . yes
I1 Cu2 I2 109.47(4) . . yes
I1 Cu2 S3 107.47(6) . . yes
I1 Cu2 I3 102.65(4) . 4_564 yes
I2 Cu2 S3 117.61(6) . . yes
I2 Cu2 I3 101.05(4) . 4_564 yes
I3 Cu2 S3 117.46(5) 4_564 . yes
I1 Cu3 I3 105.71(6) . . yes
I1 Cu3 S1 94.88(7) . . yes
I3 Cu3 S1 127.59(8) . . yes
I3 Cu3A S2 102.93(11) . . yes
I3 Cu3A P1A 107.9(2) . . yes
As2 Cu3A S1 47.04(7) . . yes
As2 Cu3A S2 46.13(7) . . yes
As2 Cu3A P1A 108.0(2) . . yes
I3 Cu3A As2 142.00(12) . . yes
I3 Cu3A S1 125.51(13) . . yes
S2 Cu3A P1A 121.5(2) . . yes
S1 Cu3A S2 85.75(12) . . yes
S1 Cu3A P1A 112.5(2) . . yes
As2 S1 Cu3A 81.06(9) . . yes
As1 S1 Cu3A 95.36(9) 2_655 . yes
As1 S1 As2 102.06(6) 2_655 . yes
As1 S1 Cu3 93.89(8) 2_655 . yes
As2 S1 Cu3 112.29(8) . . yes
As3 S2 Cu3A 93.05(10) 2_655 . yes
As2 S2 Cu3A 84.14(9) . . yes
As2 S2 As3 102.40(7) . 2_655 yes
As3 S3 As4 102.23(6) . . yes
As3 S3 Cu2 101.16(7) . . yes
As4 S3 Cu2 109.31(7) . . yes
As1 S4 As4 102.20(6) . . yes
As4 S4 Cu1 108.82(7) . . yes
As1 S4 Cu1 108.22(7) . . yes
As13 S11 P1 102.9(2) . . yes
As13 S11A P1A 100.9(4) . . yes
As12 S12 P1 101.87(14) . . yes
As12 S12A P1A 102.2(3) . . yes
As11 S13 P1 103.15(15) . . yes
As11 S13A P1A 101.2(4) . . yes
S12 P1 S13 103.66(18) . . yes
S11 P1 S13 103.80(19) . . yes
S11 P1 S12 104.3(2) . . yes
Cu3A P1A S11A 111.7(4) . . yes
Cu3A P1A S12A 118.4(3) . . yes
Cu3A P1A S13A 111.6(4) . . yes
S11A P1A S12A 104.8(4) . . yes
S11A P1A S13A 105.7(4) . . yes
S12A P1A S13A 103.6(4) . . yes

loop_
_geom_bond_atom_site_label_1
_geom_bond_atom_site_label_2
_geom_bond_distance
_geom_bond_site_symmetry_2
_geom_bond_publ_flag
I1 Cu1 2.6373(11) . yes
I1 Cu2 2.6850(12) . yes
I1 Cu3 2.6861(17) . yes
I2 Cu1 2.6482(13) . yes
I2 Cu2 2.7096(11) . yes
I3 Cu1 2.5725(11) . yes
I3 Cu3 2.6915(18) . yes
I3 Cu3A 2.568(3) . yes
I3 Cu2 2.6079(11) 4_565 yes
As1 As3 2.5630(9) . yes
As1 S4 2.2658(18) . yes
As1 S1 2.2404(17) 2_645 yes
As2 S1 2.2838(17) . yes
As2 S2 2.2338(18) . yes
As2 Cu3A 3.083(3) . yes
As2 As4 2.5365(11) 2_655 yes
As3 S3 2.2555(18) . yes
As3 S2 2.2394(17) 2_645 yes
As4 S3 2.2870(18) . yes
As4 S4 2.2579(16) . yes
As11 As12 2.4569(14) . yes
As11 As13 2.4806(15) . yes
As11 S13 2.321(3) . yes
As11 S13A 2.007(8) . yes
As12 As13 2.4767(14) . yes
As12 S12 2.187(3) . yes
As12 S12A 2.354(6) . yes
As13 S11 2.255(5) . yes
As13 S11A 2.179(9) . yes
Cu1 S4 2.3129(19) . yes
Cu2 S3 2.3053(19) . yes
Cu3 S1 2.282(2) . yes
Cu3A S1 2.456(3) . yes
Cu3A S2 2.365(3) . yes
Cu3A P1A 2.206(7) . yes
S11 P1 2.080(5) . yes
S11A P1A 2.042(12) . yes
S12 P1 2.083(4) . yes
S12A P1A 2.095(10) . yes
S13 P1 2.075(4) . yes
S13A P1A 2.061(11) . yes

loop_
_geom_torsion_atom_site_label_1
_geom_torsion_atom_site_label_2
_geom_torsion_atom_site_label_3
_geom_torsion_atom_site_label_4
_geom_torsion
_geom_torsion_site_symmetry_1
_geom_torsion_site_symmetry_3
_geom_torsion_site_symmetry_4
_geom_torsion_publ_flag
Cu2 I1 Cu1 I2 36.44(4) . . . no
Cu2 I1 Cu1 I3 157.24(6) . . . no
Cu2 I1 Cu1 S4 -81.53(6) . . . no
Cu3 I1 Cu1 I2 -135.51(6) . . . no
Cu3 I1 Cu1 I3 -14.71(5) . . . no
Cu3 I1 Cu1 S4 106.52(7) . . . no
Cu1 I1 Cu2 I2 -34.56(4) . . . no
Cu1 I1 Cu2 S3 94.24(6) . . . no
Cu1 I1 Cu2 I3 -141.28(5) . . 4_564 no
Cu3 I1 Cu2 I2 -25.01(7) . . . no
Cu3 I1 Cu2 S3 103.78(7) . . . no
Cu3 I1 Cu2 I3 -131.74(5) . . 4_564 no
Cu1 I1 Cu3 I3 13.64(4) . . . no
Cu1 I1 Cu3 S1 -117.65(7) . . . no
Cu2 I1 Cu3 I3 4.97(8) . . . no
Cu2 I1 Cu3 S1 -126.33(7) . . . no
Cu2 I2 Cu1 I1 -36.25(4) . . . no
Cu2 I2 Cu1 I3 -158.77(5) . . . no
Cu2 I2 Cu1 S4 89.14(5) . . . no
Cu1 I2 Cu2 I1 34.58(4) . . . no
Cu1 I2 Cu2 S3 -88.39(7) . . . no
Cu1 I2 Cu2 I3 142.38(5) . . 4_564 no
Cu3 I3 Cu1 I1 14.60(5) . . . no
Cu3 I3 Cu1 I2 138.45(5) . . . no
Cu3 I3 Cu1 S4 -112.01(7) . . . no
Cu2 I3 Cu1 I1 163.71(4) 4_565 . . no
Cu2 I3 Cu1 I2 -72.44(5) 4_565 . . no
Cu2 I3 Cu1 S4 37.10(7) 4_565 . . no
Cu1 I3 Cu3 I1 -13.92(4) . . . no
Cu1 I3 Cu3 S1 95.23(10) . . . no
Cu2 I3 Cu3 I1 -109.41(9) 4_565 . . no
Cu2 I3 Cu3 S1 -0.27(16) 4_565 . . no
Cu1 I3 Cu2 I1 100.10(4) . 4_565 4_565 no
Cu1 I3 Cu2 I2 -146.83(4) . 4_565 4_565 no
Cu1 I3 Cu2 S3 -17.51(8) . 4_565 4_565 no
Cu3 I3 Cu2 I1 -174.96(8) . 4_565 4_565 no
Cu3 I3 Cu2 I2 -61.88(10) . 4_565 4_565 no
Cu3 I3 Cu2 S3 67.44(12) . 4_565 4_565 no
S4 As1 As3 S3 4.64(7) . . . no
S4 As1 As3 S2 -90.24(7) . . 2_645 no
S1 As1 As3 S3 97.75(7) 2_645 . . no
S1 As1 As3 S2 2.87(7) 2_645 . 2_645 no
As3 As1 S4 As4 33.00(6) . . . no
As3 As1 S4 Cu1 -81.75(6) . . . no
S1 As1 S4 As4 -65.36(7) 2_645 . . no
S1 As1 S4 Cu1 179.90(7) 2_645 . . no
As3 As1 S1 As2 -39.90(7) . 2_645 2_645 no
As3 As1 S1 Cu3 73.88(6) . 2_645 2_645 no
S4 As1 S1 As2 62.04(7) . 2_645 2_645 no
S4 As1 S1 Cu3 175.82(7) . 2_645 2_645 no
S2 As2 S1 Cu3 -35.82(9) . . . no
S2 As2 S1 As1 63.54(7) . . 2_655 no
As4 As2 S1 Cu3 -136.27(7) 2_655 . . no
As4 As2 S1 As1 -36.92(7) 2_655 . 2_655 no
S1 As2 S2 As3 -60.72(7) . . 2_655 no
As4 As2 S2 As3 39.67(7) 2_655 . 2_655 no
S1 As2 As4 S3 92.96(6) . 2_655 2_655 no
S1 As2 As4 S4 -3.00(7) . 2_655 2_655 no
S2 As2 As4 S3 -1.94(7) . 2_655 2_655 no
S2 As2 As4 S4 -97.89(6) . 2_655 2_655 no
As1 As3 S3 As4 -40.30(6) . . . no
As1 As3 S3 Cu2 72.51(6) . . . no
S2 As3 S3 As4 60.80(7) 2_645 . . no
S2 As3 S3 Cu2 173.61(7) 2_645 . . no
As1 As3 S2 As2 36.06(7) . 2_645 2_645 no
S3 As3 S2 As2 -62.78(7) . 2_645 2_645 no
S4 As4 S3 As3 62.58(7) . . . no
S4 As4 S3 Cu2 -44.04(8) . . . no
As2 As4 S3 As3 -35.99(6) 2_645 . . no
As2 As4 S3 Cu2 -142.60(6) 2_645 . . no
S3 As4 S4 As1 -57.95(7) . . . no
S3 As4 S4 Cu1 56.36(8) . . . no
As2 As4 S4 As1 41.64(6) 2_645 . . no
As2 As4 S4 Cu1 155.95(6) 2_645 . . no
As13 As11 As12 S12 96.03(10) . . . no
S13 As11 As12 As13 -96.35(9) . . . no
S13 As11 As12 S12 -0.32(12) . . . no
As12 As11 As13 S11 -93.63(11) . . . no
S13 As11 As13 As12 92.43(8) . . . no
S13 As11 As13 S11 -1.20(13) . . . no
As12 As11 S13 P1 31.11(14) . . . no
As13 As11 S13 P1 -29.64(14) . . . no
As11 As12 As13 S11 97.91(12) . . . no
S12 As12 As13 As11 -99.90(10) . . . no
S12 As12 As13 S11 -1.99(15) . . . no
As11 As12 S12 P1 -30.27(16) . . . no
As13 As12 S12 P1 31.93(16) . . . no
As11 As13 S11 P1 31.60(18) . . . no
As12 As13 S11 P1 -28.78(18) . . . no
I3 Cu1 S4 As4 140.52(6) . . . no
I2 Cu1 S4 As1 3.84(7) . . . no
I3 Cu1 S4 As1 -109.17(6) . . . no
I1 Cu1 S4 As1 127.32(6) . . . no
I2 Cu1 S4 As4 -106.48(6) . . . no
I1 Cu1 S4 As4 17.01(9) . . . no
I3 Cu2 S3 As4 -157.61(6) 4_564 . . no
I2 Cu2 S3 As4 81.35(8) . . . no
I1 Cu2 S3 As3 -149.97(5) . . . no
I2 Cu2 S3 As3 -25.98(8) . . . no
I3 Cu2 S3 As3 95.06(7) 4_564 . . no
I1 Cu2 S3 As4 -42.63(8) . . . no
I1 Cu3 S1 As1 77.31(6) . . 2_655 no
I3 Cu3 S1 As1 -36.81(10) . . 2_655 no
I3 Cu3 S1 As2 67.91(11) . . . no
I1 Cu3 S1 As2 -177.98(6) . . . no
As13 S11 P1 S12 53.4(2) . . . no
As13 S11 P1 S13 -54.8(2) . . . no
As12 S12 P1 S11 -54.6(2) . . . no
As12 S12 P1 S13 53.82(19) . . . no
As11 S13 P1 S11 53.9(2) . . . no
As11 S13 P1 S12 -54.84(18) . . . no
